data_7101914
loop_
_publ_author_name
'Pi, Chengfu'
'Zhu, Zhenyu'
'Weng, Linhong'
'Chen, Zhenxia'
'Zhou, Xigeng'

_publ_section_title
;
 Synthesis and structural characterization of lanthanide complexes with
 the di- or tri-anionic diguanidinate ligand: new insight into the
 flexibility and distinct reactivity of the linked diguanidinate
 ligand.
;
_journal_issue 21
_journal_name_full 'Chemical communications (Cambridge, England)'
_journal_page_first 2190
_journal_page_last 2192
_journal_paper_doi 10.1039/b618151a
_journal_year 2007
_chemical_formula_sum 'C58 H86 N14 O2 Yb4'
_chemical_formula_weight 1703.57
_chemical_name_systematic
;
?
;
_space_group_IT_number 14
_symmetry_cell_setting monoclinic
_symmetry_space_group_name_Hall '-P 2ybc'
_symmetry_space_group_name_H-M 'P 1 21/c 1'
_atom_sites_solution_hydrogens geom
_atom_sites_solution_primary direct
_atom_sites_solution_secondary difmap
_audit_creation_method SHELXL-97
_cell_angle_alpha 90.00
_cell_angle_beta 111.655(5)
_cell_angle_gamma 90.00
_cell_formula_units_Z 4
_cell_length_a 26.666(8)
_cell_length_b 10.629(3)
_cell_length_c 26.163(8)
_cell_measurement_reflns_used 836
_cell_measurement_temperature 293(2)
_cell_measurement_theta_max 20.535
_cell_measurement_theta_min 2.461
_cell_volume 6892(4)
_computing_cell_refinement 'Bruker SMART'
_computing_data_collection 'Bruker SMART'
_computing_data_reduction 'Bruker SHELXTL'
_computing_molecular_graphics 'Bruker SHELXTL'
_computing_publication_material 'Bruker SHELXTL'
_computing_structure_refinement 'SHELXL-97 (Sheldrick, 1997)'
_computing_structure_solution 'SHELXS-97 (Sheldrick, 1990)'
_diffrn_ambient_temperature 293(2)
_diffrn_measured_fraction_theta_full 0.999
_diffrn_measured_fraction_theta_max 0.999
_diffrn_measurement_device_type 'CCD area detector'
_diffrn_measurement_method 'phi and omega scans'
_diffrn_radiation_monochromator graphite
_diffrn_radiation_source 'fine-focus sealed tube'
_diffrn_radiation_type MoK\a
_diffrn_radiation_wavelength 0.71073
_diffrn_reflns_av_R_equivalents 0.1110
_diffrn_reflns_av_sigmaI/netI 0.1726
_diffrn_reflns_limit_h_max 31
_diffrn_reflns_limit_h_min -26
_diffrn_reflns_limit_k_max 12
_diffrn_reflns_limit_k_min -12
_diffrn_reflns_limit_l_max 31
_diffrn_reflns_limit_l_min -31
_diffrn_reflns_number 28354
_diffrn_reflns_theta_full 25.01
_diffrn_reflns_theta_max 25.01
_diffrn_reflns_theta_min 0.82
_diffrn_standards_decay_% 6.46
_exptl_absorpt_coefficient_mu 5.424
_exptl_absorpt_correction_T_max 0.6130
_exptl_absorpt_correction_T_min 0.4101
_exptl_absorpt_correction_type multi-scan
_exptl_absorpt_process_details sadabs
_exptl_crystal_density_diffrn 1.642
_exptl_crystal_density_method 'not measured'
_exptl_crystal_F_000 3312
_exptl_crystal_size_max 0.20
_exptl_crystal_size_mid 0.15
_exptl_crystal_size_min 0.10
_refine_diff_density_max 1.969
_refine_diff_density_min -0.991
_refine_diff_density_rms 0.220
_refine_ls_extinction_method none
_refine_ls_goodness_of_fit_ref 0.859
_refine_ls_hydrogen_treatment constr
_refine_ls_matrix_type full
_refine_ls_number_parameters 719
_refine_ls_number_reflns 12163
_refine_ls_number_restraints 0
_refine_ls_restrained_S_all 0.859
_refine_ls_R_factor_all 0.1224
_refine_ls_R_factor_gt 0.0550
_refine_ls_shift/su_max 0.002
_refine_ls_shift/su_mean 0.000
_refine_ls_structure_factor_coef Fsqd
_refine_ls_weighting_details 'calc w=1/[\s^2^(Fo^2^)+(0.0606P)^2^+0.0000P] where P=(Fo^2^+2Fc^2^)/3'
_refine_ls_weighting_scheme calc
_refine_ls_wR_factor_gt 0.1274
_refine_ls_wR_factor_ref 0.1517
_reflns_number_gt 5978
_reflns_number_total 12163
_reflns_threshold_expression >2sigma(I)
_cod_data_source_file b618151a.txt
_cod_data_source_block f60629c
_cod_depositor_comments
;
The following automatic conversions were performed:
'_symmetry_cell_setting' value 'Monoclinic' changed to 'monoclinic'
according to '/home/saulius/struct/CIF-dictionaries/cif_core.dic'
dictionary named 'cif_core.dic' version 2.4.1 from 2010-06-29.

Automatic conversion script
Id: cif_fix_enum 1527 2010-12-29 10:47:43Z saulius 
;
_cod_original_sg_symbol_H-M P2(1)/c
_cod_database_code 7101914

loop_
_symmetry_equiv_pos_as_xyz
'x, y, z'
'-x, y+1/2, -z+1/2'
'-x, -y, -z'
'x, -y-1/2, z-1/2'

loop_
_atom_site_label
_atom_site_type_symbol
_atom_site_fract_x
_atom_site_fract_y
_atom_site_fract_z
_atom_site_U_iso_or_equiv
_atom_site_adp_type
_atom_site_occupancy
_atom_site_symmetry_multiplicity
_atom_site_calc_flag
_atom_site_refinement_flags
Yb1 Yb 0.22241(3) 1.18615(6) 0.27941(3) 0.03577(19) Uani 1 1 d .
Yb2 Yb 0.15988(3) 0.96343(7) 0.36377(3) 0.0390(2) Uani 1 1 d .
Yb3 Yb 0.28901(3) 1.11591(7) 0.40695(3) 0.0373(2) Uani 1 1 d .
Yb4 Yb 0.36406(3) 1.17243(7) 0.30392(3) 0.0414(2) Uani 1 1 d .
N1 N 0.3291(5) 1.2499(12) 0.2096(5) 0.040(3) Uani 1 1 d .
N2 N 0.2763(4) 1.1054(11) 0.2266(5) 0.038(3) Uani 1 1 d .
N3 N 0.2704(5) 1.1337(12) 0.1352(5) 0.047(4) Uani 1 1 d .
H3A H 0.2905 1.1445 0.1163 0.057 Uiso 1 1 calc R
N4 N 0.2167(4) 0.9796(11) 0.2452(5) 0.034(3) Uani 1 1 d .
N5 N 0.1598(4) 0.8740(11) 0.2792(5) 0.032(3) Uani 1 1 d .
N6 N 0.1354(4) 0.7449(11) 0.3329(6) 0.042(3) Uani 1 1 d .
N7 N 0.1035(5) 0.7005(12) 0.2385(6) 0.050(4) Uani 1 1 d .
H7A H 0.0965 0.6235 0.2434 0.061 Uiso 1 1 calc R
N8 N 0.1927(5) 0.8908(11) 0.4602(5) 0.044(3) Uani 1 1 d .
N9 N 0.2567(4) 0.9062(11) 0.4228(5) 0.037(3) Uani 1 1 d .
N10 N 0.2741(5) 0.7705(12) 0.4988(6) 0.053(4) Uani 1 1 d .
H10A H 0.2580 0.7161 0.5116 0.064 Uiso 1 1 calc R
N11 N 0.3205(4) 0.9183(10) 0.3847(5) 0.031(3) Uani 1 1 d .
N12 N 0.3800(4) 0.9634(12) 0.3447(5) 0.040(3) Uani 1 1 d .
N13 N 0.4115(5) 0.9982(12) 0.2761(6) 0.051(4) Uani 1 1 d .
N14 N 0.4533(5) 0.8391(13) 0.3439(6) 0.059(4) Uani 1 1 d .
H14A H 0.4664 0.7992 0.3230 0.070 Uiso 1 1 calc R
O1 O 0.2096(3) 1.1125(8) 0.3497(4) 0.035(2) Uani 1 1 d .
O2 O 0.3017(3) 1.1955(8) 0.3385(4) 0.031(2) Uani 1 1 d .
C1 C 0.2564(5) 0.9834(13) 0.2242(5) 0.027(3) Uani 1 1 d .
C2 C 0.2733(6) 0.8775(15) 0.2053(6) 0.042(4) Uani 1 1 d .
H2 H 0.2996 0.8816 0.1899 0.051 Uiso 1 1 calc R
C3 C 0.2501(6) 0.7654(15) 0.2100(6) 0.045(4) Uani 1 1 d .
H3 H 0.2609 0.6927 0.1972 0.055 Uiso 1 1 calc R
C4 C 0.2118(6) 0.7555(15) 0.2326(6) 0.040(4) Uani 1 1 d .
H4 H 0.1968 0.6779 0.2351 0.048 Uiso 1 1 calc R
C5 C 0.1955(6) 0.8657(12) 0.2520(6) 0.035(4) Uani 1 1 d .
C6 C 0.2909(6) 1.1632(14) 0.1886(6) 0.035(4) Uani 1 1 d .
C7 C 0.3351(6) 1.3447(16) 0.1713(7) 0.051(5) Uani 1 1 d .
H7 H 0.3043 1.3374 0.1364 0.061 Uiso 1 1 calc R
C8 C 0.3851(8) 1.3214(17) 0.1605(8) 0.078(6) Uani 1 1 d .
H8A H 0.4146 1.3082 0.1947 0.118 Uiso 1 1 calc R
H8B H 0.3926 1.3929 0.1420 0.118 Uiso 1 1 calc R
H8C H 0.3804 1.2482 0.1378 0.118 Uiso 1 1 calc R
C9 C 0.3353(9) 1.476(2) 0.1937(10) 0.111(9) Uani 1 1 d .
H9A H 0.3042 1.4865 0.2034 0.167 Uiso 1 1 calc R
H9B H 0.3344 1.5365 0.1663 0.167 Uiso 1 1 calc R
H9C H 0.3674 1.4875 0.2258 0.167 Uiso 1 1 calc R
C10 C 0.2172(7) 1.0853(16) 0.1074(7) 0.049(5) Uani 1 1 d .
H10 H 0.2023 1.0584 0.1347 0.059 Uiso 1 1 calc R
C11 C 0.1826(7) 1.190(2) 0.0728(8) 0.093(7) Uani 1 1 d .
H11A H 0.1783 1.2551 0.0964 0.139 Uiso 1 1 calc R
H11B H 0.1478 1.1576 0.0505 0.139 Uiso 1 1 calc R
H11C H 0.1997 1.2250 0.0494 0.139 Uiso 1 1 calc R
C12 C 0.2189(8) 0.973(2) 0.0719(9) 0.113(9) Uani 1 1 d .
H12A H 0.2347 0.9985 0.0459 0.170 Uiso 1 1 calc R
H12B H 0.1828 0.9435 0.0524 0.170 Uiso 1 1 calc R
H12C H 0.2401 0.9074 0.0948 0.170 Uiso 1 1 calc R
C13 C 0.1310(6) 0.7659(14) 0.2824(7) 0.036(4) Uani 1 1 d .
C14 C 0.1077(6) 0.6333(14) 0.3431(7) 0.048(4) Uani 1 1 d .
H14 H 0.1091 0.5684 0.3171 0.058 Uiso 1 1 calc R
C15 C 0.0475(7) 0.6602(18) 0.3307(8) 0.084(7) Uani 1 1 d .
H15A H 0.0443 0.7262 0.3543 0.126 Uiso 1 1 calc R
H15B H 0.0304 0.5855 0.3369 0.126 Uiso 1 1 calc R
H15C H 0.0304 0.6858 0.2930 0.126 Uiso 1 1 calc R
C16 C 0.1388(7) 0.5828(17) 0.4003(8) 0.078(6) Uani 1 1 d .
H16A H 0.1744 0.5588 0.4030 0.118 Uiso 1 1 calc R
H16B H 0.1204 0.5108 0.4071 0.118 Uiso 1 1 calc R
H16C H 0.1413 0.6468 0.4270 0.118 Uiso 1 1 calc R
C17 C 0.0845(6) 0.7450(17) 0.1840(7) 0.051(5) Uani 1 1 d .
H17 H 0.1126 0.7982 0.1797 0.061 Uiso 1 1 calc R
C18 C 0.0764(8) 0.6356(19) 0.1467(8) 0.088(7) Uani 1 1 d .
H18A H 0.1100 0.5921 0.1550 0.132 Uiso 1 1 calc R
H18B H 0.0637 0.6643 0.1093 0.132 Uiso 1 1 calc R
H18C H 0.0503 0.5796 0.1517 0.132 Uiso 1 1 calc R
C19 C 0.0344(7) 0.8254(19) 0.1723(8) 0.091(7) Uani 1 1 d .
H19A H 0.0057 0.7745 0.1750 0.137 Uiso 1 1 calc R
H19B H 0.0237 0.8598 0.1359 0.137 Uiso 1 1 calc R
H19C H 0.0421 0.8926 0.1986 0.137 Uiso 1 1 calc R
C20 C 0.2862(6) 0.8403(13) 0.3973(6) 0.033(4) Uani 1 1 d .
C21 C 0.2821(6) 0.7162(15) 0.3836(7) 0.049(5) Uani 1 1 d .
H21 H 0.2595 0.6631 0.3935 0.058 Uiso 1 1 calc R
C22 C 0.3126(6) 0.6706(15) 0.3544(7) 0.049(4) Uani 1 1 d .
H22 H 0.3099 0.5867 0.3436 0.059 Uiso 1 1 calc R
C23 C 0.3459(6) 0.7489(16) 0.3422(6) 0.045(4) Uani 1 1 d .
H23 H 0.3672 0.7180 0.3237 0.054 Uiso 1 1 calc R
C24 C 0.3492(6) 0.8764(15) 0.3567(6) 0.040(4) Uani 1 1 d .
C25 C 0.2418(6) 0.8553(14) 0.4632(6) 0.037(4) Uani 1 1 d .
C26 C 0.1773(7) 0.8602(17) 0.5086(7) 0.060(5) Uani 1 1 d .
H26 H 0.1889 0.7733 0.5191 0.072 Uiso 1 1 calc R
C27 C 0.2076(9) 0.942(2) 0.5591(8) 0.106(8) Uani 1 1 d .
H27A H 0.2455 0.9409 0.5660 0.159 Uiso 1 1 calc R
H27B H 0.2015 0.9102 0.5907 0.159 Uiso 1 1 calc R
H27C H 0.1946 1.0274 0.5522 0.159 Uiso 1 1 calc R
C28 C 0.1176(8) 0.863(2) 0.4950(9) 0.108(9) Uani 1 1 d .
H28A H 0.1050 0.9485 0.4883 0.162 Uiso 1 1 calc R
H28B H 0.1098 0.8297 0.5253 0.162 Uiso 1 1 calc R
H28C H 0.0999 0.8134 0.4628 0.162 Uiso 1 1 calc R
C29 C 0.3315(8) 0.759(2) 0.5178(7) 0.067(5) Uani 1 1 d .
H29 H 0.3453 0.7922 0.4905 0.080 Uiso 1 1 calc R
C30 C 0.3556(9) 0.830(2) 0.5717(12) 0.159(13) Uani 1 1 d .
H30A H 0.3475 0.7863 0.5998 0.239 Uiso 1 1 calc R
H30B H 0.3405 0.9133 0.5675 0.239 Uiso 1 1 calc R
H30C H 0.3940 0.8358 0.5820 0.239 Uiso 1 1 calc R
C31 C 0.3470(8) 0.6308(19) 0.5307(11) 0.152(13) Uani 1 1 d .
H31A H 0.3311 0.5991 0.5556 0.229 Uiso 1 1 calc R
H31B H 0.3856 0.6254 0.5475 0.229 Uiso 1 1 calc R
H31C H 0.3347 0.5818 0.4975 0.229 Uiso 1 1 calc R
C32 C 0.4156(6) 0.9294(16) 0.3189(8) 0.050(5) Uani 1 1 d .
C33 C 0.4473(8) 0.973(2) 0.2435(9) 0.073(6) Uani 1 1 d .
H33 H 0.4676 0.8963 0.2595 0.087 Uiso 1 1 calc R
C34 C 0.4883(9) 1.073(2) 0.2518(11) 0.122(10) Uani 1 1 d .
H34A H 0.5040 1.0659 0.2243 0.183 Uiso 1 1 calc R
H34B H 0.5160 1.0647 0.2876 0.183 Uiso 1 1 calc R
H34C H 0.4714 1.1541 0.2488 0.183 Uiso 1 1 calc R
C35 C 0.4159(10) 0.943(4) 0.1899(11) 0.22(2) Uani 1 1 d .
H35A H 0.4353 0.9616 0.1664 0.327 Uiso 1 1 calc R
H35B H 0.3831 0.9906 0.1785 0.327 Uiso 1 1 calc R
H35C H 0.4074 0.8544 0.1875 0.327 Uiso 1 1 calc R
C36 C 0.4737(8) 0.803(2) 0.4005(9) 0.082(7) Uani 1 1 d .
H36 H 0.4423 0.7875 0.4105 0.099 Uiso 1 1 calc R
C37 C 0.5040(7) 0.6803(18) 0.4080(8) 0.086(7) Uani 1 1 d .
H37A H 0.5331 0.6891 0.3951 0.129 Uiso 1 1 calc R
H37B H 0.4799 0.6155 0.3875 0.129 Uiso 1 1 calc R
H37C H 0.5182 0.6583 0.4463 0.129 Uiso 1 1 calc R
C38 C 0.5073(9) 0.898(2) 0.4399(9) 0.121(10) Uani 1 1 d .
H38A H 0.5363 0.9238 0.4289 0.181 Uiso 1 1 calc R
H38B H 0.5218 0.8615 0.4760 0.181 Uiso 1 1 calc R
H38C H 0.4855 0.9694 0.4404 0.181 Uiso 1 1 calc R
C39 C 0.1396(8) 1.349(2) 0.2490(11) 0.077(7) Uani 1 1 d .
H39 H 0.1100 1.3301 0.2584 0.093 Uiso 1 1 calc R
C40 C 0.1875(9) 1.4152(16) 0.2795(8) 0.066(6) Uani 1 1 d .
H40 H 0.1952 1.4478 0.3146 0.080 Uiso 1 1 calc R
C41 C 0.2204(9) 1.4250(16) 0.2511(10) 0.069(6) Uani 1 1 d .
H41 H 0.2536 1.4658 0.2633 0.083 Uiso 1 1 calc R
C42 C 0.1973(9) 1.3655(19) 0.2014(9) 0.069(6) Uani 1 1 d .
H42 H 0.2113 1.3576 0.1738 0.083 Uiso 1 1 calc R
C43 C 0.1487(10) 1.3197(19) 0.2014(9) 0.086(7) Uani 1 1 d .
H43 H 0.1246 1.2739 0.1725 0.103 Uiso 1 1 calc R
C44 C 0.0529(6) 0.9972(19) 0.3101(9) 0.057(5) Uani 1 1 d .
H44 H 0.0352 0.9343 0.2852 0.068 Uiso 1 1 calc R
C45 C 0.0601(7) 0.9980(19) 0.3652(11) 0.070(6) Uani 1 1 d .
H45 H 0.0478 0.9382 0.3838 0.084 Uiso 1 1 calc R
C46 C 0.0886(8) 1.104(2) 0.3868(10) 0.089(7) Uani 1 1 d .
H46 H 0.0999 1.1293 0.4233 0.107 Uiso 1 1 calc R
C47 C 0.0982(7) 1.1681(18) 0.3445(9) 0.063(6) Uani 1 1 d .
H47 H 0.1169 1.2434 0.3479 0.075 Uiso 1 1 calc R
C48 C 0.0752(7) 1.1004(19) 0.2977(8) 0.054(5) Uani 1 1 d .
H48 H 0.0749 1.1217 0.2631 0.065 Uiso 1 1 calc R
C49 C 0.2905(14) 1.339(2) 0.4533(9) 0.090(8) Uani 1 1 d .
H49 H 0.2833 1.4080 0.4296 0.108 Uiso 1 1 calc R
C50 C 0.2541(9) 1.272(3) 0.4648(11) 0.090(10) Uani 1 1 d .
H50 H 0.2170 1.2851 0.4499 0.108 Uiso 1 1 calc R
C51 C 0.2792(14) 1.182(3) 0.5010(12) 0.093(10) Uani 1 1 d .
H51 H 0.2631 1.1242 0.5170 0.112 Uiso 1 1 calc R
C52 C 0.3320(15) 1.191(3) 0.5100(9) 0.113(10) Uani 1 1 d .
H52 H 0.3592 1.1376 0.5316 0.136 Uiso 1 1 calc R
C53 C 0.3382(11) 1.293(3) 0.4811(10) 0.090(8) Uani 1 1 d .
H53 H 0.3709 1.3246 0.4813 0.109 Uiso 1 1 calc R
C54 C 0.4110(8) 1.3981(19) 0.3387(11) 0.084(7) Uani 1 1 d .
H54 H 0.3935 1.4686 0.3191 0.100 Uiso 1 1 calc R
C55 C 0.4040(10) 1.354(2) 0.3812(10) 0.086(8) Uani 1 1 d .
H55 H 0.3799 1.3862 0.3961 0.103 Uiso 1 1 calc R
C56 C 0.4381(9) 1.249(2) 0.4022(8) 0.071(6) Uani 1 1 d .
H56 H 0.4415 1.2023 0.4333 0.085 Uiso 1 1 calc R
C57 C 0.4653(7) 1.232(2) 0.3669(11) 0.084(8) Uani 1 1 d .
H57 H 0.4903 1.1684 0.3696 0.101 Uiso 1 1 calc R
C58 C 0.4486(8) 1.326(2) 0.3257(8) 0.074(7) Uani 1 1 d .
H58 H 0.4601 1.3380 0.2965 0.088 Uiso 1 1 calc R

loop_
_atom_site_aniso_label
_atom_site_aniso_U_11
_atom_site_aniso_U_22
_atom_site_aniso_U_33
_atom_site_aniso_U_23
_atom_site_aniso_U_13
_atom_site_aniso_U_12
Yb1 0.0400(4) 0.0280(4) 0.0415(5) 0.0003(3) 0.0176(3) 0.0025(3)
Yb2 0.0342(4) 0.0393(4) 0.0488(5) 0.0018(4) 0.0213(4) 0.0029(3)
Yb3 0.0391(4) 0.0368(4) 0.0384(5) -0.0043(3) 0.0170(3) 0.0003(3)
Yb4 0.0373(4) 0.0438(5) 0.0468(5) -0.0017(4) 0.0199(4) -0.0056(3)
N1 0.037(8) 0.041(8) 0.045(9) 0.014(7) 0.020(7) 0.005(6)
N2 0.041(8) 0.033(8) 0.048(9) -0.005(7) 0.027(7) -0.003(6)
N3 0.053(9) 0.070(10) 0.023(8) -0.002(7) 0.020(7) -0.010(7)
N4 0.030(7) 0.032(8) 0.042(8) -0.008(6) 0.017(6) -0.002(6)
N5 0.039(7) 0.028(7) 0.033(8) 0.006(6) 0.018(6) -0.005(6)
N6 0.033(8) 0.033(8) 0.060(10) 0.008(7) 0.016(7) -0.003(6)
N7 0.067(10) 0.032(8) 0.043(10) -0.001(7) 0.009(8) -0.024(7)
N8 0.063(9) 0.038(8) 0.048(9) 0.016(7) 0.039(8) 0.009(7)
N9 0.043(8) 0.034(8) 0.045(9) 0.013(6) 0.027(7) 0.010(6)
N10 0.030(8) 0.056(10) 0.074(11) 0.036(8) 0.018(7) 0.010(7)
N11 0.032(7) 0.018(7) 0.046(9) 0.000(5) 0.016(6) 0.001(5)
N12 0.030(7) 0.057(9) 0.035(8) -0.002(7) 0.017(6) 0.007(7)
N13 0.054(9) 0.040(9) 0.078(12) 0.008(8) 0.047(9) 0.011(7)
N14 0.051(9) 0.074(11) 0.055(11) 0.001(8) 0.024(8) 0.026(8)
O1 0.032(6) 0.020(6) 0.057(7) 0.005(5) 0.023(5) 0.003(4)
O2 0.027(5) 0.027(6) 0.044(7) 0.007(5) 0.017(5) 0.006(4)
C1 0.024(8) 0.038(9) 0.010(8) -0.005(6) -0.004(6) -0.002(7)
C2 0.041(10) 0.045(11) 0.046(11) -0.002(8) 0.022(8) 0.001(8)
C3 0.040(10) 0.027(10) 0.059(12) -0.005(8) 0.007(9) 0.011(8)
C4 0.042(10) 0.032(10) 0.046(11) -0.004(8) 0.017(8) 0.003(8)
C5 0.042(9) 0.011(8) 0.044(11) 0.004(7) 0.005(8) 0.003(7)
C6 0.038(9) 0.032(10) 0.037(11) 0.009(8) 0.015(8) 0.003(7)
C7 0.036(10) 0.063(13) 0.058(13) 0.003(10) 0.024(9) -0.013(9)
C8 0.117(17) 0.059(13) 0.074(15) 0.025(11) 0.052(13) -0.007(12)
C9 0.15(2) 0.064(17) 0.15(2) 0.019(15) 0.10(2) -0.011(15)
C10 0.053(11) 0.059(13) 0.039(12) 0.003(9) 0.021(9) -0.001(9)
C11 0.073(15) 0.12(2) 0.102(19) -0.016(15) 0.047(14) -0.017(14)
C12 0.13(2) 0.079(17) 0.088(19) -0.034(14) -0.011(15) 0.022(15)
C13 0.038(9) 0.034(10) 0.045(12) 0.014(8) 0.026(9) 0.004(8)
C14 0.063(12) 0.033(10) 0.052(12) 0.010(8) 0.026(10) -0.003(9)
C15 0.069(14) 0.077(16) 0.13(2) -0.003(13) 0.058(14) -0.027(11)
C16 0.098(16) 0.072(15) 0.086(17) 0.007(12) 0.058(14) -0.025(12)
C17 0.047(11) 0.064(13) 0.038(12) -0.014(10) 0.011(9) -0.025(9)
C18 0.096(16) 0.097(19) 0.079(17) 0.013(14) 0.041(14) -0.019(13)
C19 0.066(14) 0.108(19) 0.093(18) 0.019(14) 0.021(12) 0.035(13)
C20 0.041(9) 0.025(9) 0.026(9) 0.002(7) 0.003(7) 0.017(7)
C21 0.032(9) 0.050(12) 0.061(13) -0.011(9) 0.015(9) -0.010(8)
C22 0.059(11) 0.026(10) 0.065(13) -0.001(8) 0.027(10) 0.014(9)
C23 0.055(11) 0.048(12) 0.035(11) 0.001(8) 0.021(9) 0.010(9)
C24 0.023(8) 0.042(11) 0.045(11) 0.004(8) 0.002(8) 0.001(8)
C25 0.046(10) 0.033(10) 0.033(10) -0.003(7) 0.017(8) -0.005(8)
C26 0.064(13) 0.063(14) 0.062(14) 0.009(10) 0.032(11) 0.010(10)
C27 0.15(2) 0.12(2) 0.064(17) -0.007(15) 0.064(16) -0.025(18)
C28 0.084(16) 0.16(3) 0.10(2) 0.031(17) 0.065(15) 0.010(16)
C29 0.079(15) 0.088(16) 0.041(13) -0.002(11) 0.031(11) 0.009(13)
C30 0.10(2) 0.09(2) 0.22(4) -0.02(2) -0.02(2) 0.029(16)
C31 0.087(17) 0.052(16) 0.23(3) -0.052(17) -0.052(18) 0.034(13)
C32 0.032(10) 0.048(12) 0.067(14) -0.013(10) 0.015(9) 0.000(8)
C33 0.076(14) 0.083(16) 0.078(17) 0.000(12) 0.050(13) 0.011(12)
C34 0.12(2) 0.12(2) 0.19(3) 0.004(19) 0.14(2) 0.023(17)
C35 0.11(2) 0.46(6) 0.12(3) -0.15(3) 0.09(2) -0.03(3)
C36 0.063(14) 0.13(2) 0.068(16) 0.049(15) 0.035(12) 0.056(14)
C37 0.058(13) 0.085(17) 0.105(19) 0.026(13) 0.019(12) -0.001(12)
C38 0.12(2) 0.12(2) 0.08(2) -0.022(16) -0.011(16) 0.042(18)
C39 0.042(12) 0.074(16) 0.13(2) 0.051(14) 0.043(14) 0.043(11)
C40 0.111(18) 0.044(13) 0.049(14) 0.008(9) 0.036(14) 0.038(12)
C41 0.106(17) 0.024(11) 0.094(19) 0.019(11) 0.055(16) 0.019(10)
C42 0.092(17) 0.063(15) 0.066(17) 0.024(12) 0.044(14) 0.040(13)
C43 0.11(2) 0.060(15) 0.054(15) 0.007(12) -0.016(13) 0.050(15)
C44 0.023(9) 0.079(16) 0.065(15) -0.004(11) 0.012(9) 0.007(9)
C45 0.028(11) 0.059(15) 0.12(2) 0.008(13) 0.026(12) 0.006(9)
C46 0.049(14) 0.11(2) 0.10(2) -0.009(17) 0.024(13) 0.055(14)
C47 0.049(12) 0.065(14) 0.088(17) 0.037(13) 0.042(12) 0.019(10)
C48 0.045(11) 0.073(14) 0.038(12) 0.004(11) 0.007(9) 0.012(10)
C49 0.12(2) 0.065(17) 0.052(16) -0.024(12) -0.008(17) 0.027(17)
C50 0.048(15) 0.15(3) 0.053(18) -0.064(17) -0.002(13) 0.018(17)
C51 0.12(2) 0.13(3) 0.07(2) -0.040(18) 0.083(18) -0.06(2)
C52 0.19(3) 0.08(2) 0.032(15) -0.021(13) -0.009(17) 0.04(2)
C53 0.10(2) 0.11(2) 0.052(16) -0.040(14) 0.027(14) -0.069(18)
C54 0.053(13) 0.052(14) 0.15(3) -0.021(15) 0.039(15) -0.023(11)
C55 0.12(2) 0.084(19) 0.076(18) -0.023(13) 0.058(16) -0.050(16)
C56 0.081(16) 0.078(17) 0.049(14) -0.006(12) 0.019(12) -0.037(13)
C57 0.023(11) 0.069(16) 0.14(2) -0.049(16) 0.000(13) -0.018(10)
C58 0.065(14) 0.100(18) 0.055(14) -0.011(13) 0.021(11) -0.060(13)

loop_
_atom_type_symbol
_atom_type_description
_atom_type_scat_dispersion_real
_atom_type_scat_dispersion_imag
_atom_type_scat_source
C C 0.0033 0.0016 'International Tables Vol C Tables 4.2.6.8 and 6.1.1.4'
H H 0.0000 0.0000 'International Tables Vol C Tables 4.2.6.8 and 6.1.1.4'
N N 0.0061 0.0033 'International Tables Vol C Tables 4.2.6.8 and 6.1.1.4'
Yb Yb -0.3850 5.5486 'International Tables Vol C Tables 4.2.6.8 and 6.1.1.4'
O O 0.0106 0.0060 'International Tables Vol C Tables 4.2.6.8 and 6.1.1.4'

loop_
_geom_angle_atom_site_label_1
_geom_angle_atom_site_label_2
_geom_angle_atom_site_label_3
_geom_angle
O2 Yb1 O1 79.8(3)
O2 Yb1 N4 103.2(4)
O1 Yb1 N4 88.7(4)
O2 Yb1 N2 78.2(4)
O1 Yb1 N2 131.3(4)
N4 Yb1 N2 55.7(4)
O2 Yb1 C40 102.5(6)
O1 Yb1 C40 99.8(5)
N4 Yb1 C40 153.9(6)
N2 Yb1 C40 127.1(5)
O2 Yb1 C41 94.1(6)
O1 Yb1 C41 126.9(5)
N4 Yb1 C41 143.0(6)
N2 Yb1 C41 97.6(5)
C40 Yb1 C41 29.7(5)
O2 Yb1 C43 142.5(6)
O1 Yb1 C43 123.2(7)
N4 Yb1 C43 106.3(5)
N2 Yb1 C43 100.0(7)
C40 Yb1 C43 48.7(6)
C41 Yb1 C43 48.6(7)
O2 Yb1 C39 132.8(6)
O1 Yb1 C39 96.6(5)
N4 Yb1 C39 123.9(7)
N2 Yb1 C39 129.7(6)
C40 Yb1 C39 31.1(6)
C41 Yb1 C39 50.8(6)
C43 Yb1 C39 30.1(6)
O2 Yb1 C42 115.0(6)
O1 Yb1 C42 146.9(5)
N4 Yb1 C42 114.1(6)
N2 Yb1 C42 81.7(5)
C40 Yb1 C42 49.5(6)
C41 Yb1 C42 29.8(6)
C43 Yb1 C42 30.0(6)
C39 Yb1 C42 51.1(6)
O2 Yb1 C1 89.3(3)
O1 Yb1 C1 109.4(4)
N4 Yb1 C1 27.3(3)
N2 Yb1 C1 28.5(3)
C40 Yb1 C1 150.0(5)
C41 Yb1 C1 123.3(6)
C43 Yb1 C1 106.9(6)
C39 Yb1 C1 134.5(7)
C42 Yb1 C1 100.5(5)
O2 Yb1 Yb3 40.2(2)
O1 Yb1 Yb3 39.6(2)
N4 Yb1 Yb3 96.4(3)
N2 Yb1 Yb3 106.5(3)
C40 Yb1 Yb3 106.0(4)
C41 Yb1 Yb3 117.3(5)
C43 Yb1 Yb3 152.0(5)
C39 Yb1 Yb3 122.2(6)
C42 Yb1 Yb3 146.5(5)
C1 Yb1 Yb3 100.8(3)
O2 Yb1 Yb4 33.7(2)
O1 Yb1 Yb4 108.8(2)
N4 Yb1 Yb4 86.9(3)
N2 Yb1 Yb4 45.6(3)
C40 Yb1 Yb4 113.0(5)
C41 Yb1 Yb4 90.0(4)
C43 Yb1 Yb4 126.1(7)
C39 Yb1 Yb4 140.8(4)
C42 Yb1 Yb4 96.6(5)
C1 Yb1 Yb4 63.9(2)
Yb3 Yb1 Yb4 70.48(2)
O1 Yb2 N5 85.7(4)
O1 Yb2 N6 137.1(4)
N5 Yb2 N6 54.3(4)
O1 Yb2 N8 113.0(4)
N5 Yb2 N8 134.0(4)
N6 Yb2 N8 89.5(4)
O1 Yb2 N9 74.5(3)
N5 Yb2 N9 96.9(4)
N6 Yb2 N9 93.5(4)
N8 Yb2 N9 53.7(4)
O1 Yb2 C46 99.2(7)
N5 Yb2 C46 132.3(6)
N6 Yb2 C46 118.6(7)
N8 Yb2 C46 87.6(6)
N9 Yb2 C46 130.4(6)
O1 Yb2 C47 75.3(4)
N5 Yb2 C47 111.0(6)
N6 Yb2 C47 129.6(5)
N8 Yb2 C47 114.2(6)
N9 Yb2 C47 136.8(6)
C46 Yb2 C47 30.6(6)
O1 Yb2 C44 114.0(5)
N5 Yb2 C44 86.1(5)
N6 Yb2 C44 81.6(5)
N8 Yb2 C44 118.8(5)
N9 Yb2 C44 171.2(5)
C46 Yb2 C44 48.4(6)
C47 Yb2 C44 48.1(6)
O1 Yb2 C45 124.5(5)
N5 Yb2 C45 113.6(6)
N6 Yb2 C45 89.4(5)
N8 Yb2 C45 90.4(6)
N9 Yb2 C45 143.9(6)
C46 Yb2 C45 29.4(6)
C47 Yb2 C45 49.3(6)
C44 Yb2 C45 29.7(5)
O1 Yb2 C48 85.3(5)
N5 Yb2 C48 84.7(5)
N6 Yb2 C48 103.8(5)
N8 Yb2 C48 135.9(5)
N9 Yb2 C48 159.5(5)
C46 Yb2 C48 49.0(6)
C47 Yb2 C48 29.2(5)
C44 Yb2 C48 28.8(5)
C45 Yb2 C48 48.8(6)
O1 Yb2 C13 114.6(4)
N5 Yb2 C13 28.9(3)
N6 Yb2 C13 26.7(4)
N8 Yb2 C13 115.1(4)
N9 Yb2 C13 102.0(4)
C46 Yb2 C13 123.9(6)
C47 Yb2 C13 118.5(6)
C44 Yb2 C13 76.7(5)
C45 Yb2 C13 96.5(6)
C48 Yb2 C13 89.3(5)
O1 Yb2 C25 97.7(4)
N5 Yb2 C25 114.0(4)
N6 Yb2 C25 86.7(4)
N8 Yb2 C25 26.8(4)
N9 Yb2 C25 27.7(4)
C46 Yb2 C25 112.3(6)
C47 Yb2 C25 133.8(6)
C44 Yb2 C25 144.0(5)
C45 Yb2 C25 117.0(6)
C48 Yb2 C25 161.2(5)
C13 Yb2 C25 106.1(4)
O1 Yb3 O2 80.6(3)
O1 Yb3 N11 99.3(4)
O2 Yb3 N11 88.0(4)
O1 Yb3 N9 77.4(4)
O2 Yb3 N9 132.4(4)
N11 Yb3 N9 55.3(4)
O1 Yb3 C52 132.9(8)
O2 Yb3 C52 126.9(9)
N11 Yb3 C52 116.9(6)
N9 Yb3 C52 98.5(8)
O1 Yb3 C50 86.7(5)
O2 Yb3 C50 115.8(9)
N11 Yb3 C50 156.2(10)
N9 Yb3 C50 104.6(10)
C52 Yb3 C50 48.3(7)
O1 Yb3 C49 100.5(7)
O2 Yb3 C49 92.8(7)
N11 Yb3 C49 160.0(8)
N9 Yb3 C49 132.4(8)
C52 Yb3 C49 48.3(7)
C50 Yb3 C49 29.0(7)
O1 Yb3 C51 104.3(8)
O2 Yb3 C51 141.0(7)
N11 Yb3 C51 127.9(8)
N9 Yb3 C51 85.6(6)
C52 Yb3 C51 29.4(7)
C50 Yb3 C51 29.3(7)
C49 Yb3 C51 48.2(8)
O1 Yb3 C53 128.8(8)
O2 Yb3 C53 98.2(6)
N11 Yb3 C53 131.9(8)
N9 Yb3 C53 128.3(7)
C52 Yb3 C53 29.9(6)
C50 Yb3 C53 47.4(7)
C49 Yb3 C53 28.3(6)
C51 Yb3 C53 48.2(7)
O1 Yb3 C20 86.2(4)
O2 Yb3 C20 109.4(4)
N11 Yb3 C20 27.3(3)
N9 Yb3 C20 28.2(4)
C52 Yb3 C20 112.2(7)
C50 Yb3 C20 132.3(10)
C49 Yb3 C20 157.6(7)
C51 Yb3 C20 109.5(7)
C53 Yb3 C20 139.0(8)
O1 Yb3 Yb1 40.6(2)
O2 Yb3 Yb1 40.0(2)
N11 Yb3 Yb1 93.4(3)
N9 Yb3 Yb1 106.7(3)
C52 Yb3 Yb1 148.4(5)
C50 Yb3 Yb1 105.7(7)
C49 Yb3 Yb1 100.0(5)
C51 Yb3 Yb1 133.5(9)
C53 Yb3 Yb1 121.4(8)
C20 Yb3 Yb1 98.9(3)
O1 Yb3 Yb2 33.7(2)
O2 Yb3 Yb2 110.4(2)
N11 Yb3 Yb2 84.8(3)
N9 Yb3 Yb2 45.1(3)
C52 Yb3 Yb2 117.6(10)
C50 Yb3 Yb2 87.9(7)
C49 Yb3 Yb2 113.4(8)
C51 Yb3 Yb2 90.0(6)
C53 Yb3 Yb2 134.7(5)
C20 Yb3 Yb2 62.1(3)
Yb1 Yb3 Yb2 71.46(2)
O2 Yb4 N12 87.6(3)
O2 Yb4 N1 108.4(3)
N12 Yb4 N1 133.8(4)
O2 Yb4 N13 138.6(4)
N12 Yb4 N13 55.0(4)
N1 Yb4 N13 90.1(4)
O2 Yb4 N2 75.2(3)
N12 Yb4 N2 93.1(4)
N1 Yb4 N2 53.0(4)
N13 Yb4 N2 88.7(4)
O2 Yb4 C57 118.0(6)
N12 Yb4 C57 88.3(6)
N1 Yb4 C57 117.9(7)
N13 Yb4 C57 81.3(5)
N2 Yb4 C57 166.7(6)
O2 Yb4 C58 123.8(6)
N12 Yb4 C58 118.0(6)
N1 Yb4 C58 89.2(5)
N13 Yb4 C58 92.2(6)
N2 Yb4 C58 142.2(5)
C57 Yb4 C58 30.9(6)
O2 Yb4 C54 95.2(6)
N12 Yb4 C54 132.7(6)
N1 Yb4 C54 89.8(7)
N13 Yb4 C54 122.3(5)
N2 Yb4 C54 133.3(6)
C57 Yb4 C54 49.1(6)
C58 Yb4 C54 30.1(5)
O2 Yb4 C55 76.1(5)
N12 Yb4 C55 111.4(6)
N1 Yb4 C55 114.4(7)
N13 Yb4 C55 130.0(6)
N2 Yb4 C55 141.1(6)
C57 Yb4 C55 48.9(7)
C58 Yb4 C55 48.5(6)
C54 Yb4 C55 27.4(6)
O2 Yb4 C56 88.4(5)
N12 Yb4 C56 84.9(6)
N1 Yb4 C56 136.7(5)
N13 Yb4 C56 103.3(7)
N2 Yb4 C56 163.6(5)
C57 Yb4 C56 29.7(5)
C58 Yb4 C56 49.9(6)
C54 Yb4 C56 48.1(7)
C55 Yb4 C56 30.1(6)
O2 Yb4 C32 116.3(4)
N12 Yb4 C32 29.0(4)
N1 Yb4 C32 115.2(5)
N13 Yb4 C32 26.9(4)
N2 Yb4 C32 96.2(4)
C57 Yb4 C32 78.7(5)
C58 Yb4 C32 101.4(7)
C54 Yb4 C32 127.7(5)
C55 Yb4 C32 120.0(7)
C56 Yb4 C32 89.9(7)
O2 Yb4 C6 96.4(4)
N12 Yb4 C6 111.3(4)
N1 Yb4 C6 26.8(4)
N13 Yb4 C6 83.8(4)
N2 Yb4 C6 27.3(3)
C57 Yb4 C6 141.4(7)
C58 Yb4 C6 115.4(5)
C54 Yb4 C6 115.2(6)
C55 Yb4 C6 136.1(7)
C56 Yb4 C6 163.2(6)
C32 Yb4 C6 102.3(4)
C6 N1 C7 116.8(13)
C6 N1 Yb4 97.6(9)
C7 N1 Yb4 145.6(11)
C6 N2 C1 127.0(13)
C6 N2 Yb1 129.7(10)
C1 N2 Yb1 93.4(8)
C6 N2 Yb4 91.5(9)
C1 N2 Yb4 121.0(9)
Yb1 N2 Yb4 90.7(4)
C6 N3 C10 124.2(12)
C1 N4 C5 119.8(12)
C1 N4 Yb1 100.1(9)
C5 N4 Yb1 138.0(9)
C5 N5 C13 118.2(12)
C5 N5 Yb2 136.9(9)
C13 N5 Yb2 94.8(8)
C13 N6 C14 117.4(13)
C13 N6 Yb2 94.9(10)
C14 N6 Yb2 142.0(10)
C13 N7 C17 125.8(14)
C25 N8 C26 117.1(13)
C25 N8 Yb2 96.8(9)
C26 N8 Yb2 145.5(10)
C25 N9 C20 123.1(12)
C25 N9 Yb3 134.5(10)
C20 N9 Yb3 94.6(8)
C25 N9 Yb2 92.6(9)
C20 N9 Yb2 117.1(9)
Yb3 N9 Yb2 91.2(4)
C25 N10 C29 128.6(14)
C24 N11 C20 120.6(12)
C24 N11 Yb3 138.9(10)
C20 N11 Yb3 98.5(8)
C24 N12 C32 120.9(14)
C24 N12 Yb4 134.9(9)
C32 N12 Yb4 93.6(10)
C32 N13 C33 120.6(14)
C32 N13 Yb4 93.2(10)
C33 N13 Yb4 141.8(11)
C32 N14 C36 127.8(15)
Yb3 O1 Yb1 99.7(3)
Yb3 O1 Yb2 114.1(4)
Yb1 O1 Yb2 135.3(5)
Yb1 O2 Yb3 99.8(3)
Yb1 O2 Yb4 113.7(4)
Yb3 O2 Yb4 133.7(4)
N4 C1 C2 122.0(13)
N4 C1 N2 110.4(12)
C2 C1 N2 127.6(13)
N4 C1 Yb1 52.6(7)
C2 C1 Yb1 171.2(11)
N2 C1 Yb1 58.2(7)
C3 C2 C1 117.5(14)
C4 C3 C2 123.0(15)
C3 C4 C5 118.3(15)
N4 C5 N5 113.8(12)
N4 C5 C4 119.3(14)
N5 C5 C4 126.9(13)
N1 C6 N3 123.3(13)
N1 C6 N2 113.4(14)
N3 C6 N2 123.2(14)
N1 C6 Yb4 55.6(8)
N3 C6 Yb4 160.9(10)
N2 C6 Yb4 61.2(8)
N1 C7 C8 110.4(14)
N1 C7 C9 110.5(14)
C8 C7 C9 110.7(14)
N3 C10 C11 108.1(15)
N3 C10 C12 110.2(15)
C11 C10 C12 111.1(16)
N6 C13 N7 127.5(14)
N6 C13 N5 110.8(14)
N7 C13 N5 121.7(14)
N6 C13 Yb2 58.4(8)
N7 C13 Yb2 160.6(11)
N5 C13 Yb2 56.2(7)
N6 C14 C16 109.6(13)
N6 C14 C15 111.3(13)
C16 C14 C15 115.0(14)
N7 C17 C18 108.3(16)
N7 C17 C19 110.9(14)
C18 C17 C19 113.9(16)
C21 C20 N11 121.4(13)
C21 C20 N9 127.5(15)
N11 C20 N9 111.0(12)
C21 C20 Yb3 170.4(11)
N11 C20 Yb3 54.2(7)
N9 C20 Yb3 57.3(7)
C20 C21 C22 118.5(15)
C23 C22 C21 119.2(15)
C22 C23 C24 121.2(15)
N11 C24 N12 115.2(14)
N11 C24 C23 119.0(14)
N12 C24 C23 125.8(15)
N8 C25 N10 126.1(14)
N8 C25 N9 113.5(13)
N10 C25 N9 120.1(13)
N8 C25 Yb2 56.4(8)
N10 C25 Yb2 160.9(11)
N9 C25 Yb2 59.7(8)
C28 C26 N8 113.1(15)
C28 C26 C27 111.5(16)
N8 C26 C27 112.4(15)
N10 C29 C31 109.9(18)
N10 C29 C30 108.4(16)
C31 C29 C30 105.6(19)
N13 C32 N14 127.9(15)
N13 C32 N12 114.3(14)
N14 C32 N12 117.4(16)
N13 C32 Yb4 59.9(9)
N14 C32 Yb4 157.2(12)
N12 C32 Yb4 57.4(8)
C35 C33 C34 117(2)
C35 C33 N13 109.9(17)
C34 C33 N13 111.8(16)
N14 C36 C38 116(2)
N14 C36 C37 110.2(17)
C38 C36 C37 109.9(17)
C43 C39 C40 101.3(17)
C43 C39 Yb1 74.0(10)
C40 C39 Yb1 71.4(9)
C41 C40 C39 111.3(19)
C41 C40 Yb1 76.5(10)
C39 C40 Yb1 77.5(10)
C40 C41 C42 109(2)
C40 C41 Yb1 73.8(10)
C42 C41 Yb1 77.2(11)
C41 C42 C43 104.7(18)
C41 C42 Yb1 73.1(11)
C43 C42 Yb1 73.8(11)
C42 C43 C39 113(2)
C42 C43 Yb1 76.2(11)
C39 C43 Yb1 75.9(10)
C48 C44 C45 110.0(18)
C48 C44 Yb2 75.9(10)
C45 C44 Yb2 75.2(10)
C46 C45 C44 106(2)
C46 C45 Yb2 73.4(10)
C44 C45 Yb2 75.1(10)
C45 C46 C47 108(2)
C45 C46 Yb2 77.2(11)
C47 C46 Yb2 75.0(10)
C48 C47 C46 108(2)
C48 C47 Yb2 77.3(11)
C46 C47 Yb2 74.4(10)
C44 C48 C47 108.0(18)
C44 C48 Yb2 75.3(10)
C47 C48 Yb2 73.5(10)
C53 C49 C50 108(3)
C53 C49 Yb3 76.4(13)
C50 C49 Yb3 74.4(14)
C49 C50 C51 109(2)
C49 C50 Yb3 76.6(13)
C51 C50 Yb3 76.5(14)
C50 C51 C52 107(2)
C50 C51 Yb3 74.2(13)
C52 C51 Yb3 74.0(12)
C51 C52 C53 107(2)
C51 C52 Yb3 76.6(13)
C53 C52 Yb3 76.8(12)
C49 C53 C52 108(2)
C49 C53 Yb3 75.2(12)
C52 C53 Yb3 73.3(12)
C55 C54 C58 111(2)
C55 C54 Yb4 76.7(13)
C58 C54 Yb4 73.7(10)
C54 C55 C56 110(2)
C54 C55 Yb4 75.9(13)
C56 C55 Yb4 75.5(12)
C57 C56 C55 106(2)
C57 C56 Yb4 72.8(11)
C55 C56 Yb4 74.4(12)
C56 C57 C58 108(2)
C56 C57 Yb4 77.5(10)
C58 C57 Yb4 74.7(10)
C54 C58 C57 104.7(19)
C54 C58 Yb4 76.2(10)
C57 C58 Yb4 74.4(10)

loop_
_geom_bond_atom_site_label_1
_geom_bond_atom_site_label_2
_geom_bond_distance
Yb1 O2 2.111(9)
Yb1 O1 2.138(9)
Yb1 N4 2.355(11)
Yb1 N2 2.484(11)
Yb1 C40 2.607(16)
Yb1 C41 2.640(16)
Yb1 C43 2.661(17)
Yb1 C39 2.685(15)
Yb1 C42 2.691(18)
Yb1 C1 2.919(14)
Yb1 Yb3 3.2362(13)
Yb1 Yb4 3.5932(14)
Yb2 O1 2.183(8)
Yb2 N5 2.407(11)
Yb2 N6 2.466(12)
Yb2 N8 2.469(12)
Yb2 N9 2.545(11)
Yb2 C46 2.654(16)
Yb2 C47 2.661(16)
Yb2 C44 2.698(15)
Yb2 C45 2.701(16)
Yb2 C48 2.707(16)
Yb2 C13 2.885(17)
Yb2 C25 2.944(16)
Yb3 O1 2.095(9)
Yb3 O2 2.119(9)
Yb3 N11 2.411(11)
Yb3 N9 2.480(11)
Yb3 C52 2.633(19)
Yb3 C50 2.64(2)
Yb3 C49 2.66(2)
Yb3 C51 2.664(19)
Yb3 C53 2.676(19)
Yb3 C20 2.939(14)
Yb4 O2 2.179(8)
Yb4 N12 2.433(13)
Yb4 N1 2.436(12)
Yb4 N13 2.498(12)
Yb4 N2 2.566(12)
Yb4 C57 2.667(16)
Yb4 C58 2.672(16)
Yb4 C54 2.704(18)
Yb4 C55 2.71(2)
Yb4 C56 2.727(18)
Yb4 C32 2.884(17)
Yb4 C6 2.928(16)
N1 C6 1.332(17)
N1 C7 1.472(18)
N2 C6 1.343(17)
N2 C1 1.393(17)
N3 C6 1.337(17)
N3 C10 1.430(18)
N4 C1 1.361(15)
N4 C5 1.376(16)
N5 C5 1.386(17)
N5 C13 1.401(17)
N6 C13 1.302(17)
N6 C14 1.474(17)
N7 C13 1.312(18)
N7 C17 1.406(18)
N8 C25 1.337(17)
N8 C26 1.505(19)
N9 C25 1.370(17)
N9 C20 1.392(16)
N10 C25 1.352(18)
N10 C29 1.43(2)
N11 C24 1.320(17)
N11 C20 1.361(17)
N12 C24 1.347(17)
N12 C32 1.401(18)
N13 C32 1.31(2)
N13 C33 1.520(19)
N14 C32 1.370(19)
N14 C36 1.43(2)
C1 C2 1.371(19)
C2 C3 1.37(2)
C3 C4 1.358(18)
C4 C5 1.408(18)
C7 C8 1.48(2)
C7 C9 1.51(2)
C10 C11 1.52(2)
C10 C12 1.52(2)
C14 C16 1.52(2)
C14 C15 1.54(2)
C17 C18 1.48(2)
C17 C19 1.52(2)
C20 C21 1.361(19)
C21 C22 1.391(19)
C22 C23 1.34(2)
C23 C24 1.40(2)
C26 C28 1.50(2)
C26 C27 1.54(2)
C29 C31 1.43(2)
C29 C30 1.52(3)
C33 C35 1.38(3)
C33 C34 1.49(3)
C36 C38 1.48(3)
C36 C37 1.51(2)
C39 C43 1.39(3)
C39 C40 1.42(2)
C40 C41 1.35(2)
C41 C42 1.37(3)
C42 C43 1.39(3)
C44 C48 1.34(2)
C44 C45 1.38(2)
C45 C46 1.36(3)
C46 C47 1.40(3)
C47 C48 1.36(2)
C49 C53 1.31(3)
C49 C50 1.33(3)
C50 C51 1.34(3)
C51 C52 1.34(3)
C52 C53 1.37(3)
C54 C55 1.28(3)
C54 C58 1.40(3)
C55 C56 1.41(3)
C56 C57 1.38(3)
C57 C58 1.42(3)
